data_4037293
loop_
_publ_author_name
'Rulev, Alexander Yu'
'Romanov, Alexey R.'
'Kondrashov, Evgeniy V.'
'Ushakov, Igor A.'
'Vashchenko, Alexander V.'
'Muzalevskiy, Vasiliy M.'
'Nenajdenko, Valentine G.'

_publ_section_title
;
 Domino Assembly of Trifluoromethylated N,O-Heterocycles by the Reaction
 of Fluorinated \a-Bromoenones with Amino Alcohols.
;
_journal_issue 20
_journal_name_full 'The Journal of organic chemistry'
_journal_page_first 10029
_journal_page_last 10034
_journal_paper_doi 10.1021/acs.joc.6b01927
_journal_volume 81
_journal_year 2016
_chemical_formula_moiety 'C13 H14 F3 N O3'
_chemical_formula_sum 'C13 H14 F3 N O3'
_chemical_formula_weight 289.25
_space_group_crystal_system orthorhombic
_space_group_IT_number 19
_space_group_name_Hall 'P 2ac 2ab'
_space_group_name_H-M_alt 'P 21 21 21'
_atom_sites_solution_hydrogens mixed
_audit_creation_date 2016-04-29
_audit_creation_method
;
Olex2 1.2
(compiled 2016.02.19 svn.r3266 for OlexSys, GUI svn.r5155)
;
_audit_update_record
;
2016-05-17 # Formatted by publCIF

;
_cell_angle_alpha 90
_cell_angle_beta 90
_cell_angle_gamma 90
_cell_formula_units_Z 4
_cell_length_a 5.7857(4)
_cell_length_b 10.2761(6)
_cell_length_c 22.0932(13)
_cell_measurement_reflns_used 374
_cell_measurement_temperature 297.1
_cell_measurement_theta_max 26.25
_cell_measurement_theta_min 2.15
_cell_volume 1313.54(14)
_computing_molecular_graphics 'Olex2 (Dolomanov et al., 2009)'
_computing_publication_material 'Olex2 (Dolomanov et al., 2009)'
_computing_structure_refinement 'ShelXL (Sheldrick, 2015)'
_diffrn_ambient_temperature 297.1
_diffrn_detector_area_resol_mean 0.80
_diffrn_measured_fraction_theta_full 0.999
_diffrn_measured_fraction_theta_max 0.993
_diffrn_measurement_device_type 'Bruker D8 Venture'
_diffrn_measurement_method '\f and \w scans'
_diffrn_radiation_monochromator none
_diffrn_radiation_type MoK\a
_diffrn_radiation_wavelength 0.71073
_diffrn_reflns_av_R_equivalents 0.0572
_diffrn_reflns_av_unetI/netI 0.0240
_diffrn_reflns_Laue_measured_fraction_full 0.999
_diffrn_reflns_Laue_measured_fraction_max 0.993
_diffrn_reflns_limit_h_max 7
_diffrn_reflns_limit_h_min -7
_diffrn_reflns_limit_k_max 12
_diffrn_reflns_limit_k_min -12
_diffrn_reflns_limit_l_max 27
_diffrn_reflns_limit_l_min -27
_diffrn_reflns_number 38660
_diffrn_reflns_point_group_measured_fraction_full 1.000
_diffrn_reflns_point_group_measured_fraction_max 0.991
_diffrn_reflns_theta_full 25.242
_diffrn_reflns_theta_max 26.252
_diffrn_reflns_theta_min 2.186
_diffrn_source IuS
_exptl_absorpt_coefficient_mu 0.131
_exptl_absorpt_correction_T_max 0.7453
_exptl_absorpt_correction_T_min 0.6377
_exptl_absorpt_correction_type multi-scan
_exptl_absorpt_process_details
;
SADABS-2014/4 (Bruker,2014/4) was used for absorption correction.
wR2(int) was 0.1458 before and 0.0671 after correction.
The Ratio of minimum to maximum transmission is 0.8556.
The \l/2 correction factor is Not present.
;
_exptl_crystal_colour colourless
_exptl_crystal_density_diffrn 1.463
_exptl_crystal_description needle
_exptl_crystal_F_000 600
_exptl_crystal_size_max 0.86
_exptl_crystal_size_mid 0.317
_exptl_crystal_size_min 0.089
_refine_diff_density_max 0.163
_refine_diff_density_min -0.179
_refine_diff_density_rms 0.036
_refine_ls_abs_structure_details
;
 Flack x determined using 845 quotients [(I+)-(I-)]/[(I+)+(I-)]
 (Parsons and Flack (2004), Acta Cryst. A60, s61).
;
_refine_ls_abs_structure_Flack -0.1(2)
_refine_ls_extinction_coef 0.015(2)
_refine_ls_extinction_expression Fc^*^=kFc[1+0.001xFc^2^\l^3^/sin(2\q)]^-1/4^
_refine_ls_extinction_method SHELXL
_refine_ls_goodness_of_fit_ref 1.075
_refine_ls_hydrogen_treatment mixed
_refine_ls_matrix_type full
_refine_ls_number_parameters 186
_refine_ls_number_reflns 2633
_refine_ls_number_restraints 0
_refine_ls_restrained_S_all 1.075
_refine_ls_R_factor_all 0.0475
_refine_ls_R_factor_gt 0.0366
_refine_ls_shift/su_max 0.000
_refine_ls_shift/su_mean 0.000
_refine_ls_structure_factor_coef Fsqd
_refine_ls_weighting_details 'w=1/[\s^2^(Fo^2^)+(0.0349P)^2^+0.4309P] where P=(Fo^2^+2Fc^2^)/3'
_refine_ls_weighting_scheme calc
_refine_ls_wR_factor_gt 0.0825
_refine_ls_wR_factor_ref 0.0867
_reflns_Friedel_coverage 0.689
_reflns_Friedel_fraction_full 1.000
_reflns_Friedel_fraction_max 0.989
_reflns_number_gt 2273
_reflns_number_total 2633
_reflns_threshold_expression 'I > 2\s(I)'
_cod_data_source_file jo6b01927_si_004.cif
_cod_data_source_block a_final
_cod_database_code 4037293
_shelxl_version_number 2013-4
_shelx_space_group_comment
;
The symmetry employed for this shelxl refinement is uniquely defined
by the following loop, which should always be used as a source of
symmetry information in preference to the above space-group names.
They are only intended as comments.
;
_shelx_estimated_absorpt_t_max 0.988
_shelx_estimated_absorpt_t_min 0.896
_olex2_refinement_description
;
1. Fixed Uiso
 At 1.2 times of:
  All C(H) groups, All C(H,H) groups
 At 1.5 times of:
  All C(H,H,H) groups, All O(H) groups
2.a Ternary CH refined with riding coordinates:
 C5(H5), C6(H6)
2.b Secondary CH2 refined with riding coordinates:
 C9(H9A,H9B), C10(H10A,H10B)
2.c Aromatic/amide H refined with riding coordinates:
 C3(H3), C11(H11), C12(H12), C13(H13)
2.d Idealised Me refined as rotating group:
 C1(H1A,H1B,H1C)
;
_olex2_submission_special_instructions 'No special instructions were received'

loop_
_space_group_symop_operation_xyz
'x, y, z'
'x+1/2, -y+1/2, -z'
'-x, y+1/2, -z+1/2'
'-x+1/2, -y, z+1/2'

loop_
_atom_site_label
_atom_site_type_symbol
_atom_site_fract_x
_atom_site_fract_y
_atom_site_fract_z
_atom_site_U_iso_or_equiv
_atom_site_adp_type
_atom_site_occupancy
_atom_site_site_symmetry_order
_atom_site_calc_flag
_atom_site_refinement_flags_posn
F1 F 0.9241(4) 0.76064(16) 0.83202(8) 0.0574(5) Uani 1 1 d .
F2 F 1.0280(4) 0.6005(2) 0.88817(8) 0.0750(7) Uani 1 1 d .
F3 F 0.6702(4) 0.63400(18) 0.86918(9) 0.0637(6) Uani 1 1 d .
O1 O 0.9388(4) -0.0179(2) 0.93564(10) 0.0547(6) Uani 1 1 d .
O2 O 1.1315(3) 0.56188(18) 0.76701(9) 0.0390(5) Uani 1 1 d .
H2 H 1.164(6) 0.640(4) 0.7532(15) 0.059 Uiso 1 1 d R
O3 O 0.7388(4) 0.59170(17) 0.74836(8) 0.0381(5) Uani 1 1 d .
N1 N 0.7336(4) 0.31791(19) 0.76956(9) 0.0300(5) Uani 1 1 d .
C1 C 0.9320(10) -0.1103(4) 0.98238(18) 0.0850(14) Uani 1 1 d .
H1A H 0.9401 -0.0659 1.0216 0.128 Uiso 1 1 calc GR
H1B H 1.0636 -0.1698 0.9784 0.128 Uiso 1 1 calc GR
H1C H 0.7876 -0.1599 0.9798 0.128 Uiso 1 1 calc GR
C2 C 0.7639(5) 0.0707(3) 0.93176(12) 0.0367(6) Uani 1 1 d .
C3 C 0.7923(5) 0.1648(3) 0.88710(12) 0.0342(6) Uani 1 1 d .
H3 H 0.9262 0.1634 0.8622 0.041 Uiso 1 1 calc R
C4 C 0.6270(5) 0.2605(2) 0.87867(11) 0.0298(6) Uani 1 1 d .
C5 C 0.6499(5) 0.3599(2) 0.82969(11) 0.0290(6) Uani 1 1 d .
H5 H 0.5233 0.4262 0.8286 0.035 Uiso 1 1 calc R
C6 C 0.8761(5) 0.4066(2) 0.80664(11) 0.0284(5) Uani 1 1 d .
H6 H 1.0141 0.3653 0.8260 0.034 Uiso 1 1 calc R
C7 C 0.9078(5) 0.5486(2) 0.78898(11) 0.0300(6) Uani 1 1 d .
C8 C 0.8799(6) 0.6364(3) 0.84457(13) 0.0418(7) Uani 1 1 d .
C9 C 0.7176(6) 0.5034(3) 0.69746(12) 0.0413(7) Uani 1 1 d .
H9A H 0.8725 0.4854 0.6804 0.050 Uiso 1 1 calc R
H9B H 0.6221 0.5442 0.6655 0.050 Uiso 1 1 calc R
C10 C 0.6071(5) 0.3777(3) 0.71763(11) 0.0367(6) Uani 1 1 d .
H10A H 0.4450 0.3946 0.7297 0.044 Uiso 1 1 calc R
H10B H 0.6050 0.3157 0.6833 0.044 Uiso 1 1 calc R
C11 C 0.4328(5) 0.2627(3) 0.91615(12) 0.0374(6) Uani 1 1 d .
H11 H 0.3191 0.3286 0.9113 0.045 Uiso 1 1 calc R
C12 C 0.4067(6) 0.1687(3) 0.96031(12) 0.0461(8) Uani 1 1 d .
H12 H 0.2739 0.1706 0.9856 0.055 Uiso 1 1 calc R
C13 C 0.5691(6) 0.0721(3) 0.96850(12) 0.0437(7) Uani 1 1 d .
H13 H 0.5481 0.0075 0.9988 0.052 Uiso 1 1 calc R

loop_
_atom_site_aniso_label
_atom_site_aniso_U_11
_atom_site_aniso_U_22
_atom_site_aniso_U_33
_atom_site_aniso_U_23
_atom_site_aniso_U_13
_atom_site_aniso_U_12
F1 0.0791(14) 0.0263(8) 0.0668(11) -0.0089(8) 0.0108(11) -0.0102(9)
F2 0.1070(18) 0.0680(13) 0.0500(10) -0.0104(11) -0.0308(12) 0.0084(13)
F3 0.0760(14) 0.0463(11) 0.0687(12) -0.0161(9) 0.0335(11) -0.0092(10)
O1 0.0646(15) 0.0401(12) 0.0593(13) 0.0179(10) 0.0035(12) 0.0099(11)
O2 0.0355(11) 0.0248(9) 0.0568(12) 0.0060(8) 0.0075(9) -0.0011(8)
O3 0.0454(12) 0.0242(8) 0.0448(10) 0.0016(8) -0.0089(9) 0.0065(9)
N1 0.0345(12) 0.0222(10) 0.0334(10) 0.0001(8) -0.0024(10) -0.0020(9)
C1 0.116(4) 0.059(2) 0.080(3) 0.036(2) 0.011(3) 0.026(3)
C2 0.0454(16) 0.0267(14) 0.0378(13) 0.0012(11) -0.0032(13) -0.0031(13)
C3 0.0356(15) 0.0297(13) 0.0372(13) 0.0013(11) 0.0069(12) -0.0018(12)
C4 0.0309(14) 0.0253(12) 0.0333(12) -0.0041(10) 0.0008(11) -0.0051(11)
C5 0.0274(13) 0.0237(12) 0.0359(13) -0.0027(10) 0.0021(11) 0.0012(10)
C6 0.0276(13) 0.0241(12) 0.0336(12) 0.0020(10) -0.0020(11) 0.0015(11)
C7 0.0306(14) 0.0241(12) 0.0353(13) 0.0030(10) -0.0020(12) -0.0008(11)
C8 0.054(2) 0.0294(14) 0.0425(15) -0.0003(12) 0.0037(15) -0.0044(14)
C9 0.0539(18) 0.0343(15) 0.0358(13) 0.0048(12) -0.0105(14) 0.0002(14)
C10 0.0382(15) 0.0349(15) 0.0368(13) -0.0003(11) -0.0081(13) 0.0000(13)
C11 0.0354(16) 0.0369(15) 0.0400(14) -0.0046(12) 0.0037(13) -0.0012(13)
C12 0.0462(19) 0.0520(18) 0.0402(15) -0.0037(14) 0.0116(14) -0.0117(16)
C13 0.059(2) 0.0378(16) 0.0349(14) 0.0049(12) 0.0041(14) -0.0126(15)

loop_
_atom_type_symbol
_atom_type_description
_atom_type_scat_dispersion_real
_atom_type_scat_dispersion_imag
_atom_type_scat_source
C C 0.0033 0.0016 'International Tables Vol C Tables 4.2.6.8 and 6.1.1.4'
H H 0.0000 0.0000 'International Tables Vol C Tables 4.2.6.8 and 6.1.1.4'
N N 0.0061 0.0033 'International Tables Vol C Tables 4.2.6.8 and 6.1.1.4'
O O 0.0106 0.0060 'International Tables Vol C Tables 4.2.6.8 and 6.1.1.4'
F F 0.0171 0.0103 'International Tables Vol C Tables 4.2.6.8 and 6.1.1.4'

loop_
_geom_angle_atom_site_label_1
_geom_angle_atom_site_label_2
_geom_angle_atom_site_label_3
_geom_angle
C2 O1 C1 118.5(3)
C7 O2 H2 114(2)
C7 O3 C9 111.0(2)
C5 N1 C10 114.2(2)
C6 N1 C5 60.28(16)
C6 N1 C10 116.50(19)
O1 C1 H1A 109.5
O1 C1 H1B 109.5
O1 C1 H1C 109.5
H1A C1 H1B 109.5
H1A C1 H1C 109.5
H1B C1 H1C 109.5
O1 C2 C3 114.9(2)
O1 C2 C13 124.9(2)
C13 C2 C3 120.2(3)
C2 C3 H3 119.8
C4 C3 C2 120.5(2)
C4 C3 H3 119.8
C3 C4 C5 121.5(2)
C3 C4 C11 119.2(2)
C11 C4 C5 119.3(2)
N1 C5 C4 118.7(2)
N1 C5 H5 114.7
N1 C5 C6 59.81(16)
C4 C5 H5 114.7
C6 C5 C4 123.2(2)
C6 C5 H5 114.7
N1 C6 C5 59.90(16)
N1 C6 H6 114.9
N1 C6 C7 121.1(2)
C5 C6 H6 114.9
C5 C6 C7 120.3(2)
C7 C6 H6 114.9
O2 C7 O3 113.3(2)
O2 C7 C6 107.2(2)
O2 C7 C8 108.7(2)
O3 C7 C6 112.6(2)
O3 C7 C8 104.7(2)
C6 C7 C8 110.3(2)
F1 C8 F2 106.9(2)
F1 C8 C7 112.2(2)
F2 C8 C7 110.3(2)
F3 C8 F1 106.2(2)
F3 C8 F2 106.5(2)
F3 C8 C7 114.4(2)
O3 C9 H9A 109.7
O3 C9 H9B 109.7
O3 C9 C10 110.0(2)
H9A C9 H9B 108.2
C10 C9 H9A 109.7
C10 C9 H9B 109.7
N1 C10 C9 111.8(2)
N1 C10 H10A 109.3
N1 C10 H10B 109.3
C9 C10 H10A 109.3
C9 C10 H10B 109.3
H10A C10 H10B 107.9
C4 C11 H11 120.2
C12 C11 C4 119.7(3)
C12 C11 H11 120.2
C11 C12 H12 119.3
C13 C12 C11 121.5(3)
C13 C12 H12 119.3
C2 C13 H13 120.5
C12 C13 C2 118.9(3)
C12 C13 H13 120.5

loop_
_geom_bond_atom_site_label_1
_geom_bond_atom_site_label_2
_geom_bond_distance
F1 C8 1.331(3)
F2 C8 1.341(4)
F3 C8 1.330(4)
O1 C1 1.403(4)
O1 C2 1.364(4)
O2 H2 0.88(4)
O2 C7 1.389(3)
O3 C7 1.399(3)
O3 C9 1.450(3)
N1 C5 1.478(3)
N1 C6 1.477(3)
N1 C10 1.493(3)
C1 H1A 0.9800
C1 H1B 0.9800
C1 H1C 0.9800
C2 C3 1.391(4)
C2 C13 1.389(4)
C3 H3 0.9500
C3 C4 1.384(4)
C4 C5 1.495(4)
C4 C11 1.396(4)
C5 H5 1.0000
C5 C6 1.484(4)
C6 H6 1.0000
C6 C7 1.522(3)
C7 C8 1.532(4)
C9 H9A 0.9900
C9 H9B 0.9900
C9 C10 1.509(4)
C10 H10A 0.9900
C10 H10B 0.9900
C11 H11 0.9500
C11 C12 1.382(4)
C12 H12 0.9500
C12 C13 1.379(5)
C13 H13 0.9500

loop_
_geom_torsion_atom_site_label_1
_geom_torsion_atom_site_label_2
_geom_torsion_atom_site_label_3
_geom_torsion_atom_site_label_4
_geom_torsion
O1 C2 C3 C4 -179.9(2)
O1 C2 C13 C12 179.0(3)
O2 C7 C8 F1 57.9(3)
O2 C7 C8 F2 -61.2(3)
O2 C7 C8 F3 178.8(2)
O3 C7 C8 F1 -63.6(3)
O3 C7 C8 F2 177.4(2)
O3 C7 C8 F3 57.4(3)
O3 C9 C10 N1 -54.4(3)
N1 C5 C6 C7 110.7(2)
N1 C6 C7 O2 -106.6(3)
N1 C6 C7 O3 18.7(3)
N1 C6 C7 C8 135.2(2)
C1 O1 C2 C3 175.4(3)
C1 O1 C2 C13 -4.3(5)
C2 C3 C4 C5 -178.0(2)
C2 C3 C4 C11 1.0(4)
C3 C2 C13 C12 -0.7(4)
C3 C4 C5 N1 41.2(4)
C3 C4 C5 C6 -29.7(4)
C3 C4 C11 C12 -1.0(4)
C4 C5 C6 N1 106.4(3)
C4 C5 C6 C7 -142.9(2)
C4 C11 C12 C13 0.2(4)
C5 N1 C6 C7 -109.3(3)
C5 N1 C10 C9 90.1(3)
C5 C4 C11 C12 178.0(2)
C5 C6 C7 O2 -177.6(2)
C5 C6 C7 O3 -52.3(3)
C5 C6 C7 C8 64.2(3)
C6 N1 C5 C4 -113.8(3)
C6 N1 C10 C9 22.7(3)
C6 C7 C8 F1 175.1(2)
C6 C7 C8 F2 56.1(3)
C6 C7 C8 F3 -63.9(3)
C7 O3 C9 C10 70.9(3)
C9 O3 C7 O2 71.4(3)
C9 O3 C7 C6 -50.4(3)
C9 O3 C7 C8 -170.3(2)
C10 N1 C5 C4 138.3(2)
C10 N1 C5 C6 -107.9(2)
C10 N1 C6 C5 104.0(2)
C10 N1 C6 C7 -5.3(3)
C11 C4 C5 N1 -137.8(2)
C11 C4 C5 C6 151.3(2)
C11 C12 C13 C2 0.7(4)
C13 C2 C3 C4 -0.2(4)
